data_2218445
loop_
_publ_author_name
'Sun, Yu'
'Jiang, Xin-Dong'
'Li, Xiu-Bing'

_publ_section_title
Diaquabis[3-(2-hydroxyethyl)-2-methyl-4-oxopyrido[1,2-<i>a</i>]pyrimidin-9-olato-\k^2^<i>N</i>^1^,<i>O</i>^9^]manganese(II)
_journal_coeditor_code HY2131
_journal_issue 6
_journal_name_full 'Acta Crystallographica Section E'
_journal_page_first m801
_journal_paper_doi 10.1107/S160053680801369X
_journal_volume 64
_journal_year 2008
_chemical_formula_iupac '[Mn (C11 H11 N2 O3)2 (H2 O)2]'
_chemical_formula_moiety 'C22 H26 Mn N4 O8'
_chemical_formula_sum 'C22 H26 Mn N4 O8'
_chemical_formula_weight 529.41
_chemical_name_systematic
;
Diaquabis[3-(2-hydroxyethyl)-2-methyl-4-oxopyrido[1,2-<i>a</i>]pyrimidin-
9-olato-\k^2^<i>N</i>^1^,<i>O</i>^9^]manganese(II)
;
_space_group_IT_number 14
_symmetry_cell_setting monoclinic
_symmetry_space_group_name_Hall '-P 2yn'
_symmetry_space_group_name_H-M 'P 1 21/n 1'
_atom_sites_solution_hydrogens geom
_atom_sites_solution_primary direct
_atom_sites_solution_secondary difmap
_audit_creation_method SHELXL-97
_cell_angle_alpha 90.00
_cell_angle_beta 97.35(3)
_cell_angle_gamma 90.00
_cell_formula_units_Z 2
_cell_length_a 5.2656(11)
_cell_length_b 14.620(3)
_cell_length_c 14.715(3)
_cell_measurement_reflns_used 4792
_cell_measurement_temperature 293(2)
_cell_measurement_theta_max 25.00
_cell_measurement_theta_min 3.12
_cell_volume 1123.5(4)
_computing_cell_refinement 'CrystalClear (Rigaku, 2005)'
_computing_data_collection 'CrystalClear (Rigaku, 2005)'
_computing_data_reduction 'CrystalClear (Rigaku, 2005)'
_computing_molecular_graphics 'SHELXTL (Sheldrick, 2008)'
_computing_publication_material 'SHELXTL (Sheldrick, 2008)'
_computing_structure_refinement 'SHELXL97 (Sheldrick, 2008)'
_computing_structure_solution 'SHELXS97 (Sheldrick, 2008)'
_diffrn_ambient_temperature 293(2)
_diffrn_detector_area_resol_mean 8.192
_diffrn_measured_fraction_theta_full 0.995
_diffrn_measured_fraction_theta_max 0.995
_diffrn_measurement_device_type 'Rigaku Scxmini 1K CCD area-detector'
_diffrn_measurement_method 'thin-slice \w'
_diffrn_radiation_monochromator graphite
_diffrn_radiation_source 'fine-focus sealed tube'
_diffrn_radiation_type MoK\a
_diffrn_radiation_wavelength 0.71073
_diffrn_reflns_av_R_equivalents 0.0633
_diffrn_reflns_av_sigmaI/netI 0.0454
_diffrn_reflns_limit_h_max 6
_diffrn_reflns_limit_h_min -6
_diffrn_reflns_limit_k_max 17
_diffrn_reflns_limit_k_min -17
_diffrn_reflns_limit_l_max 17
_diffrn_reflns_limit_l_min -17
_diffrn_reflns_number 9361
_diffrn_reflns_theta_full 25.00
_diffrn_reflns_theta_max 25.00
_diffrn_reflns_theta_min 3.12
_diffrn_standards_number 0
_exptl_absorpt_coefficient_mu 0.646
_exptl_absorpt_correction_T_max 0.965
_exptl_absorpt_correction_T_min 0.904
_exptl_absorpt_correction_type multi-scan
_exptl_absorpt_process_details '(CrystalClear; Rigaku, 2005)'
_exptl_crystal_colour brown
_exptl_crystal_density_diffrn 1.565
_exptl_crystal_density_method 'not measured'
_exptl_crystal_description block
_exptl_crystal_F_000 550
_exptl_crystal_size_max 0.15
_exptl_crystal_size_mid 0.12
_exptl_crystal_size_min 0.06
_refine_diff_density_max 0.271
_refine_diff_density_min -0.252
_refine_ls_extinction_method none
_refine_ls_goodness_of_fit_ref 1.045
_refine_ls_hydrogen_treatment mixed
_refine_ls_matrix_type full
_refine_ls_number_parameters 172
_refine_ls_number_reflns 1971
_refine_ls_number_restraints 1
_refine_ls_restrained_S_all 1.045
_refine_ls_R_factor_all 0.0652
_refine_ls_R_factor_gt 0.0472
_refine_ls_shift/su_max 0.000
_refine_ls_shift/su_mean 0.000
_refine_ls_structure_factor_coef Fsqd
_refine_ls_weighting_details 'calc w=1/[\s^2^(Fo^2^)+(0.0407P)^2^+1.0124P] where P=(Fo^2^+2Fc^2^)/3'
_refine_ls_weighting_scheme calc
_refine_ls_wR_factor_gt 0.1018
_refine_ls_wR_factor_ref 0.1081
_reflns_number_gt 1553
_reflns_number_total 1971
_reflns_threshold_expression I>2\s(I)
_cod_data_source_file hy2131.cif
_cod_data_source_block I
_cod_original_sg_symbol_H-M 'P 21/n'
_cod_database_code 2218445
_cod_database_fobs_code 2218445

loop_
_symmetry_equiv_pos_as_xyz
'x, y, z'
'-x+1/2, y+1/2, -z+1/2'
'-x, -y, -z'
'x-1/2, -y-1/2, z-1/2'

loop_
_atom_site_type_symbol
_atom_site_label
_atom_site_fract_x
_atom_site_fract_y
_atom_site_fract_z
_atom_site_U_iso_or_equiv
_atom_site_adp_type
_atom_site_calc_flag
_atom_site_refinement_flags
_atom_site_occupancy
Mn Mn1 0.0000 1.0000 0.5000 0.0287(2) Uani d S 1
N N2 -0.0870(5) 0.71347(17) 0.40610(17) 0.0305(6) Uani d . 1
C C8 0.2483(6) 0.7863(2) 0.5424(2) 0.0299(7) Uani d . 1
C C7 0.2868(6) 0.6962(2) 0.5179(2) 0.0331(7) Uani d . 1
C C1 -0.1042(6) 0.8032(2) 0.4332(2) 0.0276(7) Uani d . 1
C C6 0.1200(6) 0.6554(2) 0.4466(2) 0.0349(8) Uani d . 1
C C2 -0.3130(6) 0.8590(2) 0.3894(2) 0.0304(7) Uani d . 1
C C3 -0.4831(6) 0.8190(2) 0.3220(2) 0.0358(8) Uani d . 1
H H3A -0.6164 0.8534 0.2918 0.043 Uiso calc R 1
C C10 0.4954(6) 0.6367(2) 0.5655(2) 0.0374(8) Uani d . 1
H H10A 0.6367 0.6748 0.5920 0.045 Uiso calc R 1
H H10B 0.5583 0.5962 0.5212 0.045 Uiso calc R 1
C C4 -0.4570(7) 0.7271(2) 0.2988(2) 0.0415(8) Uani d . 1
H H4A -0.5763 0.7011 0.2541 0.050 Uiso calc R 1
C C9 0.4222(6) 0.8307(2) 0.6180(2) 0.0391(8) Uani d . 1
H H9A 0.3679 0.8926 0.6257 0.059 Uiso calc R 1
H H9B 0.5942 0.8306 0.6029 0.059 Uiso calc R 1
H H9C 0.4162 0.7975 0.6739 0.059 Uiso calc R 1
C C11 0.3977(7) 0.5808(2) 0.6400(2) 0.0424(9) Uani d . 1
H H11A 0.3216 0.6216 0.6810 0.051 Uiso calc R 1
H H11B 0.2645 0.5399 0.6124 0.051 Uiso calc R 1
N N1 0.0601(4) 0.83949(17) 0.49945(17) 0.0287(6) Uani d . 1
C C5 -0.2638(6) 0.6753(2) 0.3393(2) 0.0385(8) Uani d . 1
H H5A -0.2493 0.6143 0.3226 0.046 Uiso calc R 1
O O1W 0.1917(5) 1.00410(18) 0.37828(18) 0.0403(6) Uani d . 1
O O2 0.1298(5) 0.57713(15) 0.41699(17) 0.0468(6) Uani d . 1
O O1 -0.3258(4) 0.94368(14) 0.41643(15) 0.0343(5) Uani d . 1
O O3 0.5924(5) 0.52796(17) 0.69223(16) 0.0471(6) Uani d D 1
H H1WB 0.144(7) 0.995(3) 0.323(3) 0.048(11) Uiso d . 1
H H1WA 0.339(9) 0.986(3) 0.388(3) 0.077(16) Uiso d . 1
H H3B 0.653(8) 0.495(2) 0.657(2) 0.070(15) Uiso d D 1

loop_
_atom_site_aniso_label
_atom_site_aniso_U_11
_atom_site_aniso_U_22
_atom_site_aniso_U_33
_atom_site_aniso_U_12
_atom_site_aniso_U_13
_atom_site_aniso_U_23
Mn1 0.0246(3) 0.0276(4) 0.0328(4) 0.0007(3) -0.0004(3) -0.0054(3)
N2 0.0335(14) 0.0257(14) 0.0325(15) 0.0011(11) 0.0045(12) -0.0006(11)
C8 0.0295(16) 0.0291(17) 0.0313(17) -0.0005(14) 0.0046(13) 0.0042(13)
C7 0.0350(18) 0.0299(18) 0.0349(18) 0.0028(14) 0.0063(14) 0.0035(14)
C1 0.0286(16) 0.0254(16) 0.0301(16) -0.0011(13) 0.0085(13) 0.0006(13)
C6 0.0389(18) 0.0293(18) 0.0374(18) 0.0045(14) 0.0083(15) 0.0032(14)
C2 0.0264(16) 0.0314(17) 0.0340(18) -0.0011(13) 0.0059(13) -0.0006(14)
C3 0.0325(17) 0.0357(18) 0.0368(19) -0.0002(14) -0.0045(14) -0.0035(14)
C10 0.0375(18) 0.0300(18) 0.044(2) 0.0045(15) 0.0041(15) 0.0037(15)
C4 0.041(2) 0.042(2) 0.039(2) -0.0059(16) -0.0030(16) -0.0081(16)
C9 0.0379(19) 0.0322(18) 0.044(2) 0.0029(15) -0.0067(15) -0.0009(15)
C11 0.043(2) 0.040(2) 0.043(2) 0.0061(16) 0.0035(16) 0.0033(16)
N1 0.0252(14) 0.0262(14) 0.0332(14) -0.0008(10) -0.0016(12) 0.0000(11)
C5 0.045(2) 0.0322(18) 0.0376(19) -0.0078(16) 0.0025(16) -0.0091(15)
O1W 0.0290(13) 0.0563(16) 0.0350(14) 0.0032(13) 0.0015(10) -0.0080(13)
O2 0.0568(16) 0.0277(13) 0.0552(16) 0.0052(11) 0.0045(12) -0.0095(11)
O1 0.0263(11) 0.0286(12) 0.0456(13) 0.0031(9) -0.0047(10) -0.0063(10)
O3 0.0625(17) 0.0437(15) 0.0330(14) 0.0158(13) -0.0024(12) 0.0027(11)

loop_
_atom_type_symbol
_atom_type_description
_atom_type_scat_dispersion_real
_atom_type_scat_dispersion_imag
_atom_type_scat_source
C C 0.0033 0.0016 'International Tables Vol C Tables 4.2.6.8 and 6.1.1.4'
H H 0.0000 0.0000 'International Tables Vol C Tables 4.2.6.8 and 6.1.1.4'
N N 0.0061 0.0033 'International Tables Vol C Tables 4.2.6.8 and 6.1.1.4'
O O 0.0106 0.0060 'International Tables Vol C Tables 4.2.6.8 and 6.1.1.4'
Mn Mn 0.3368 0.7283 'International Tables Vol C Tables 4.2.6.8 and 6.1.1.4'

loop_
_geom_angle_atom_site_label_1
_geom_angle_atom_site_label_2
_geom_angle_atom_site_label_3
_geom_angle_site_symmetry_1
_geom_angle_site_symmetry_3
_geom_angle
_geom_angle_publ_flag
O1 Mn1 O1 3_576 . 180.0 ?
O1 Mn1 O1W 3_576 3_576 87.69(9) ?
O1 Mn1 O1W . 3_576 92.31(9) ?
O1 Mn1 O1W 3_576 . 92.31(9) y
O1 Mn1 O1W . . 87.69(9) y
O1W Mn1 O1W 3_576 . 180.0000(10) ?
O1 Mn1 N1 3_576 . 106.56(8) y
O1 Mn1 N1 . . 73.44(8) y
O1W Mn1 N1 3_576 . 92.98(9) y
O1W Mn1 N1 . . 87.02(9) y
O1 Mn1 N1 3_576 3_576 73.44(8) ?
O1 Mn1 N1 . 3_576 106.56(8) ?
O1W Mn1 N1 3_576 3_576 87.02(9) ?
O1W Mn1 N1 . 3_576 92.98(9) ?
N1 Mn1 N1 . 3_576 180.0000(10) ?
C1 N2 C5 . . 121.9(3) ?
C1 N2 C6 . . 120.8(3) ?
C5 N2 C6 . . 117.3(3) ?
N1 C8 C7 . . 123.1(3) ?
N1 C8 C9 . . 116.2(3) ?
C7 C8 C9 . . 120.7(3) ?
C8 C7 C6 . . 119.8(3) ?
C8 C7 C10 . . 123.4(3) ?
C6 C7 C10 . . 116.8(3) ?
N1 C1 N2 . . 122.2(3) ?
N1 C1 C2 . . 119.1(3) ?
N2 C1 C2 . . 118.7(3) ?
O2 C6 C7 . . 127.4(3) ?
O2 C6 N2 . . 117.6(3) ?
C7 C6 N2 . . 115.0(3) ?
O1 C2 C3 . . 124.6(3) ?
O1 C2 C1 . . 117.6(3) ?
C3 C2 C1 . . 117.8(3) ?
C2 C3 C4 . . 120.6(3) ?
C2 C3 H3A . . 119.7 ?
C4 C3 H3A . . 119.7 ?
C7 C10 C11 . . 110.8(3) ?
C7 C10 H10A . . 109.5 ?
C11 C10 H10A . . 109.5 ?
C7 C10 H10B . . 109.5 ?
C11 C10 H10B . . 109.5 ?
H10A C10 H10B . . 108.1 ?
C5 C4 C3 . . 121.7(3) ?
C5 C4 H4A . . 119.2 ?
C3 C4 H4A . . 119.2 ?
C8 C9 H9A . . 109.5 ?
C8 C9 H9B . . 109.5 ?
H9A C9 H9B . . 109.5 ?
C8 C9 H9C . . 109.5 ?
H9A C9 H9C . . 109.5 ?
H9B C9 H9C . . 109.5 ?
O3 C11 C10 . . 113.4(3) ?
O3 C11 H11A . . 108.9 ?
C10 C11 H11A . . 108.9 ?
O3 C11 H11B . . 108.9 ?
C10 C11 H11B . . 108.9 ?
H11A C11 H11B . . 107.7 ?
C1 N1 C8 . . 118.9(3) ?
C1 N1 Mn1 . . 108.89(18) ?
C8 N1 Mn1 . . 131.21(19) ?
C4 C5 N2 . . 119.3(3) ?
C4 C5 H5A . . 120.3 ?
N2 C5 H5A . . 120.3 ?
Mn1 O1W H1WB . . 134(3) ?
Mn1 O1W H1WA . . 113(3) ?
H1WB O1W H1WA . . 106(4) ?
C2 O1 Mn1 . . 118.08(18) ?
C11 O3 H3B . . 107(3) ?

loop_
_geom_bond_atom_site_label_1
_geom_bond_atom_site_label_2
_geom_bond_site_symmetry_2
_geom_bond_distance
_geom_bond_publ_flag
Mn1 O1 3_576 2.143(2) ?
Mn1 O1 . 2.143(2) y
Mn1 O1W 3_576 2.166(2) ?
Mn1 O1W . 2.166(2) y
Mn1 N1 3_576 2.368(2) ?
Mn1 N1 . 2.368(2) y
N2 C1 . 1.378(4) ?
N2 C5 . 1.382(4) ?
N2 C6 . 1.448(4) ?
C8 N1 . 1.351(4) ?
C8 C7 . 1.387(4) ?
C8 C9 . 1.495(4) ?
C7 C6 . 1.411(5) ?
C7 C10 . 1.502(4) ?
C1 N1 . 1.328(4) ?
C1 C2 . 1.453(4) ?
C6 O2 . 1.228(4) ?
C2 O1 . 1.304(4) ?
C2 C3 . 1.378(4) ?
C3 C4 . 1.398(5) ?
C3 H3A . 0.9300 ?
C10 C11 . 1.510(5) ?
C10 H10A . 0.9700 ?
C10 H10B . 0.9700 ?
C4 C5 . 1.346(5) ?
C4 H4A . 0.9300 ?
C9 H9A . 0.9600 ?
C9 H9B . 0.9600 ?
C9 H9C . 0.9600 ?
C11 O3 . 1.425(4) ?
C11 H11A . 0.9700 ?
C11 H11B . 0.9700 ?
C5 H5A . 0.9300 ?
O1W H1WB . 0.81(4) ?
O1W H1WA . 0.82(5) ?
O3 H3B . 0.80(3) ?

loop_
_geom_hbond_atom_site_label_D
_geom_hbond_atom_site_label_H
_geom_hbond_atom_site_label_A
_geom_hbond_site_symmetry_A
_geom_hbond_distance_DH
_geom_hbond_distance_HA
_geom_hbond_distance_DA
_geom_hbond_angle_DHA
_geom_hbond_publ_flag
O1W H1WB O3 4_575 0.83(4) 1.94(5) 2.761(4) 171(4) y
O1W H1WA O1 1_655 0.81(5) 1.87(5) 2.680(3) 177(5) y
O3 H3B O2 3_666 0.80(3) 1.98(4) 2.772(4) 168(4) y

loop_
_geom_torsion_atom_site_label_1
_geom_torsion_atom_site_label_2
_geom_torsion_atom_site_label_3
_geom_torsion_atom_site_label_4
_geom_torsion_site_symmetry_1
_geom_torsion
N1 C8 C7 C6 . -2.0(5)
C9 C8 C7 C6 . 179.8(3)
N1 C8 C7 C10 . -179.9(3)
C9 C8 C7 C10 . 1.8(5)
C5 N2 C1 N1 . 177.7(3)
C6 N2 C1 N1 . -2.6(4)
C5 N2 C1 C2 . -0.7(4)
C6 N2 C1 C2 . 179.0(3)
C8 C7 C6 O2 . 179.6(3)
C10 C7 C6 O2 . -2.3(5)
C8 C7 C6 N2 . -1.4(4)
C10 C7 C6 N2 . 176.6(3)
C1 N2 C6 O2 . -177.3(3)
C5 N2 C6 O2 . 2.4(4)
C1 N2 C6 C7 . 3.6(4)
C5 N2 C6 C7 . -176.7(3)
N1 C1 C2 O1 . 1.3(4)
N2 C1 C2 O1 . 179.8(3)
N1 C1 C2 C3 . -178.9(3)
N2 C1 C2 C3 . -0.4(4)
O1 C2 C3 C4 . -178.8(3)
C1 C2 C3 C4 . 1.4(5)
C8 C7 C10 C11 . 94.0(4)
C6 C7 C10 C11 . -84.0(4)
C2 C3 C4 C5 . -1.5(5)
C7 C10 C11 O3 . -175.6(3)
N2 C1 N1 C8 . -0.9(4)
C2 C1 N1 C8 . 177.5(3)
N2 C1 N1 Mn1 . 168.9(2)
C2 C1 N1 Mn1 . -12.6(3)
C7 C8 N1 C1 . 3.3(4)
C9 C8 N1 C1 . -178.4(3)
C7 C8 N1 Mn1 . -163.9(2)
C9 C8 N1 Mn1 . 14.4(4)
O1 Mn1 N1 C1 3_576 -166.19(19)
O1 Mn1 N1 C1 . 13.81(19)
O1W Mn1 N1 C1 3_576 105.3(2)
O1 Mn1 N1 C8 3_576 2.0(3)
O1 Mn1 N1 C8 . -178.0(3)
O1W Mn1 N1 C8 3_576 -86.5(3)
O1W Mn1 N1 C8 . 93.5(3)
C3 C4 C5 N2 . 0.4(5)
C1 N2 C5 C4 . 0.7(5)
C6 N2 C5 C4 . -179.0(3)
C3 C2 O1 Mn1 . -166.9(2)
C1 C2 O1 Mn1 . 12.9(3)
O1W Mn1 O1 C2 3_576 -106.8(2)
O1W Mn1 O1 C2 . 73.2(2)
N1 Mn1 O1 C2 . -14.4(2)
N1 Mn1 O1 C2 3_576 165.6(2)
